data_2021779
loop_
_publ_author_name
'Vicentes, Daniel E.'
'Rodr\'iguez, Ricaurte'
'Ochoa, Patricia'
'Cobo, Justo'
'Glidewell, Christopher'

_publ_section_title
;
 A concise and efficient synthesis of amino-substituted
 (1<i>H</i>-benzo[<i>d</i>]imidazol-1-yl)pyrimidine hybrids: synthetic
 sequence and the molecular and supramolecular structures of six examples
;
_journal_coeditor_code OV3133
_journal_issue 10
_journal_name_full 'Acta Crystallographica Section C'
_journal_page_first
;
;
_journal_paper_doi 10.1107/S2053229619012087
_journal_volume 75
_journal_year 2019
_chemical_formula_iupac 'C21 H17 F3 N6 O2, C H4 O'
_chemical_formula_moiety 'C21 H17 F3 N6 O2, C H4 O'
_chemical_formula_sum 'C22 H21 F3 N6 O3'
_chemical_formula_weight 474.45
_chemical_name_systematic
;
<i>N</i>-{2-Amino-6-methoxy-4-[2-(4-methylphenyl)-1<i>H</i>-\
benzo[<i>d</i>]imidazol-1-yl]pyrimidin-5-yl}-2,2,2-trifluoroacetamide
;
_space_group_crystal_system monoclinic
_space_group_IT_number 14
_space_group_name_Hall '-P 2yn'
_space_group_name_H-M_alt 'P 1 21/n 1'
_symmetry_space_group_name_Hall '-P 2yn'
_symmetry_space_group_name_H-M 'P 1 21/n 1'
_atom_sites_solution_hydrogens mixed
_atom_sites_solution_primary difmap
_audit_creation_method SHELXL2014
_cell_angle_alpha 90
_cell_angle_beta 104.180(2)
_cell_angle_gamma 90
_cell_formula_units_Z 4
_cell_length_a 12.6296(8)
_cell_length_b 11.2206(7)
_cell_length_c 15.6480(10)
_cell_measurement_reflns_used 4939
_cell_measurement_temperature 100(2)
_cell_measurement_theta_max 27.520
_cell_measurement_theta_min 2.258
_cell_volume 2149.9(2)
_computing_cell_refinement
;
SAINT (Bruker, 2017)
;
_computing_data_collection
;
APEX3 (Bruker, 2018)
;
_computing_data_reduction
;
SAINT (Bruker, 2017)
;
_computing_molecular_graphics
;
PLATON (Spek, 2009)
;
_computing_publication_material
;
SHELXL2014 (Sheldrick, 2015b) and PLATON (Spek, 2009)
;
_computing_structure_refinement
;
SHELXL2014 (Sheldrick, 2015b)
;
_computing_structure_solution
;
SHELXT2014 (Sheldrick, 2015a)
;
_diffrn_ambient_temperature 100(2)
_diffrn_measured_fraction_theta_full 0.999
_diffrn_measured_fraction_theta_max 0.999
_diffrn_measurement_device_type 'Bruker D8 Venture'
_diffrn_measurement_method '\f and \w scans'
_diffrn_radiation_monochromator 'multilayer mirror'
_diffrn_radiation_type MoK\a
_diffrn_radiation_wavelength 0.71073
_diffrn_reflns_av_R_equivalents 0.0624
_diffrn_reflns_av_unetI/netI 0.0326
_diffrn_reflns_limit_h_max 16
_diffrn_reflns_limit_h_min -16
_diffrn_reflns_limit_k_max 14
_diffrn_reflns_limit_k_min -14
_diffrn_reflns_limit_l_max 20
_diffrn_reflns_limit_l_min -20
_diffrn_reflns_number 35768
_diffrn_reflns_theta_full 25.242
_diffrn_reflns_theta_max 27.520
_diffrn_reflns_theta_min 2.258
_diffrn_source 'INCOATEC high brilliance microfocus sealed tube'
_diffrn_standards_decay_% 0
_diffrn_standards_interval_count 0
_diffrn_standards_interval_time 0
_diffrn_standards_number 0
_exptl_absorpt_coefficient_mu 0.118
_exptl_absorpt_correction_T_max 0.988
_exptl_absorpt_correction_T_min 0.906
_exptl_absorpt_correction_type multi-scan
_exptl_absorpt_process_details
;
(SADABS; Bruker, 2016)
;
_exptl_crystal_colour colourless
_exptl_crystal_density_diffrn 1.466
_exptl_crystal_description block
_exptl_crystal_F_000 984
_exptl_crystal_size_max 0.226
_exptl_crystal_size_mid 0.170
_exptl_crystal_size_min 0.100
_refine_diff_density_max 0.364
_refine_diff_density_min -0.300
_refine_ls_extinction_method none
_refine_ls_goodness_of_fit_ref 1.022
_refine_ls_hydrogen_treatment mixed
_refine_ls_matrix_type full
_refine_ls_number_parameters 322
_refine_ls_number_reflns 4939
_refine_ls_number_restraints 0
_refine_ls_restrained_S_all 1.022
_refine_ls_R_factor_all 0.0531
_refine_ls_R_factor_gt 0.0401
_refine_ls_shift/su_max 0.000
_refine_ls_shift/su_mean 0.000
_refine_ls_structure_factor_coef Fsqd
_refine_ls_weighting_details 'w=1/[\s^2^(Fo^2^)+(0.0381P)^2^+1.4265P] where P=(Fo^2^+2Fc^2^)/3'
_refine_ls_weighting_scheme calc
_refine_ls_wR_factor_gt 0.0914
_refine_ls_wR_factor_ref 0.0981
_reflns_number_gt 4034
_reflns_number_total 4939
_reflns_threshold_expression 'I > 2\s(I)'
_cod_data_source_file ov3133sup1.cif
_cod_data_source_block VIIa
_cod_database_code 2021779
_shelx_space_group_comment
;
The symmetry employed for this shelxl refinement is uniquely defined
by the following loop, which should always be used as a source of
symmetry information in preference to the above space-group names.
They are only intended as comments.
;
_shelx_estimated_absorpt_t_min 0.974
_shelx_estimated_absorpt_t_max 0.988
_shelxl_version_number 2.014

loop_
_space_group_symop_operation_xyz
'x, y, z'
'-x+1/2, y+1/2, -z+1/2'
'-x, -y, -z'
'x-1/2, -y-1/2, z-1/2'

loop_
_atom_site_type_symbol
_atom_site_label
_atom_site_fract_x
_atom_site_fract_y
_atom_site_fract_z
_atom_site_U_iso_or_equiv
_atom_site_adp_type
_atom_site_calc_flag
_atom_site_occupancy
N N1 0.44822(10) 0.59122(10) 0.56152(8) 0.0139(2) Uani d 1
C C2 0.35695(12) 0.55122(12) 0.50427(9) 0.0134(3) Uani d 1
N N3 0.29446(10) 0.45941(11) 0.51707(8) 0.0139(2) Uani d 1
C C4 0.32968(11) 0.40147(12) 0.59311(9) 0.0124(3) Uani d 1
C C5 0.42117(12) 0.43252(12) 0.65738(9) 0.0129(3) Uani d 1
C C6 0.47812(11) 0.53297(12) 0.63687(9) 0.0128(3) Uani d 1
N N21 0.32390(11) 0.60912(12) 0.42659(9) 0.0171(3) Uani d 1
H H21A 0.3703(15) 0.6564(17) 0.4073(12) 0.020 Uiso d 1
H H21B 0.2750(16) 0.5731(17) 0.3866(13) 0.020 Uiso d 1
N N41 0.26399(10) 0.30299(10) 0.60547(8) 0.0132(2) Uani d 1
C C42 0.29557(12) 0.18581(12) 0.62382(10) 0.0147(3) Uani d 1
N N43 0.21546(10) 0.11940(11) 0.63715(8) 0.0166(3) Uani d 1
C C43A 0.12565(12) 0.19508(13) 0.62662(10) 0.0155(3) Uani d 1
C C44 0.01885(13) 0.17056(14) 0.63136(11) 0.0197(3) Uani d 1
H H44 -0.0021 0.0927 0.6446 0.024 Uiso calc 1
C C45 -0.05517(13) 0.26339(15) 0.61613(11) 0.0210(3) Uani d 1
H H45 -0.1284 0.2488 0.6187 0.025 Uiso calc 1
C C46 -0.02464(13) 0.37901(14) 0.59695(10) 0.0187(3) Uani d 1
H H46 -0.0776 0.4408 0.5872 0.022 Uiso calc 1
C C47 0.08095(12) 0.40481(13) 0.59187(10) 0.0164(3) Uani d 1
H H47 0.1021 0.4828 0.5793 0.020 Uiso calc 1
C C47A 0.15405(12) 0.31017(13) 0.60619(9) 0.0140(3) Uani d 1
C C421 0.40413(12) 0.13980(12) 0.62209(10) 0.0142(3) Uani d 1
C C422 0.45522(12) 0.05504(13) 0.68408(10) 0.0168(3) Uani d 1
H H422 0.4207 0.0286 0.7282 0.020 Uiso calc 1
C C423 0.55623(13) 0.00967(13) 0.68101(10) 0.0188(3) Uani d 1
H H423 0.5911 -0.0464 0.7243 0.023 Uiso calc 1
C C424 0.60792(12) 0.04435(13) 0.61583(10) 0.0180(3) Uani d 1
C C425 0.55521(12) 0.12752(13) 0.55353(10) 0.0172(3) Uani d 1
H H425 0.5885 0.1516 0.5081 0.021 Uiso calc 1
C C426 0.45542(12) 0.17567(13) 0.55667(10) 0.0158(3) Uani d 1
H H426 0.4216 0.2333 0.5142 0.019 Uiso calc 1
C C427 0.71716(13) -0.00621(15) 0.61208(12) 0.0240(4) Uani d 1
H H42A 0.7293 0.0073 0.5534 0.036 Uiso calc 1
H H42B 0.7183 -0.0920 0.6241 0.036 Uiso calc 1
H H42C 0.7749 0.0331 0.6564 0.036 Uiso calc 1
N N51 0.45019(10) 0.37407(11) 0.74001(8) 0.0135(2) Uani d 1
H H51 0.3981(15) 0.3683(15) 0.7723(12) 0.016 Uiso d 1
C C51 0.54677(12) 0.31925(12) 0.76959(9) 0.0141(3) Uani d 1
O O51 0.62094(8) 0.31068(9) 0.73298(7) 0.0169(2) Uani d 1
C C52 0.55994(13) 0.26709(14) 0.86307(10) 0.0194(3) Uani d 1
F F51 0.47358(8) 0.20306(9) 0.86958(7) 0.0277(2) Uani d 1
F F52 0.57112(11) 0.35418(10) 0.92225(7) 0.0396(3) Uani d 1
F F53 0.64625(9) 0.19812(12) 0.88476(8) 0.0481(4) Uani d 1
O O61 0.56582(8) 0.56787(9) 0.69838(7) 0.0156(2) Uani d 1
C C61 0.62461(13) 0.66997(14) 0.67725(11) 0.0200(3) Uani d 1
H H61A 0.6519 0.6522 0.6252 0.030 Uiso calc 1
H H61B 0.6862 0.6881 0.7272 0.030 Uiso calc 1
H H61C 0.5755 0.7388 0.6650 0.030 Uiso calc 1
O O71 0.27979(10) 0.38202(10) 0.81511(8) 0.0217(2) Uani d 1
H H71 0.2760(17) 0.453(2) 0.8345(14) 0.033 Uiso d 1
C C71 0.23100(16) 0.29836(16) 0.86160(13) 0.0303(4) Uani d 1
H H71A 0.2694 0.2994 0.9241 0.045 Uiso calc 1
H H71B 0.2357 0.2185 0.8375 0.045 Uiso calc 1
H H71C 0.1542 0.3194 0.8553 0.045 Uiso calc 1

loop_
_atom_site_aniso_label
_atom_site_aniso_U_11
_atom_site_aniso_U_22
_atom_site_aniso_U_33
_atom_site_aniso_U_12
_atom_site_aniso_U_13
_atom_site_aniso_U_23
N1 0.0142(6) 0.0126(6) 0.0159(6) 0.0004(5) 0.0060(5) 0.0012(5)
C2 0.0129(7) 0.0130(6) 0.0156(7) 0.0027(5) 0.0063(5) 0.0000(5)
N3 0.0146(6) 0.0130(6) 0.0145(6) 0.0006(5) 0.0041(5) 0.0013(5)
C4 0.0131(7) 0.0103(6) 0.0155(7) 0.0010(5) 0.0066(5) -0.0003(5)
C5 0.0138(7) 0.0127(6) 0.0129(7) 0.0022(5) 0.0045(5) 0.0004(5)
C6 0.0123(7) 0.0122(6) 0.0149(7) 0.0011(5) 0.0052(5) -0.0022(5)
N21 0.0154(6) 0.0195(6) 0.0162(6) -0.0013(5) 0.0034(5) 0.0046(5)
N41 0.0131(6) 0.0122(6) 0.0143(6) -0.0006(5) 0.0033(5) 0.0011(4)
C42 0.0189(7) 0.0123(6) 0.0136(7) -0.0017(6) 0.0050(5) 0.0007(5)
N43 0.0169(6) 0.0152(6) 0.0186(6) -0.0008(5) 0.0061(5) 0.0022(5)
C43A 0.0177(7) 0.0161(7) 0.0131(7) -0.0004(6) 0.0046(5) 0.0003(5)
C44 0.0198(8) 0.0191(7) 0.0221(8) -0.0043(6) 0.0085(6) 0.0021(6)
C45 0.0159(7) 0.0264(8) 0.0227(8) -0.0023(6) 0.0083(6) 0.0021(6)
C46 0.0178(8) 0.0208(7) 0.0186(7) 0.0044(6) 0.0066(6) 0.0013(6)
C47 0.0188(8) 0.0154(7) 0.0156(7) 0.0008(6) 0.0056(6) 0.0015(5)
C47A 0.0147(7) 0.0164(7) 0.0114(6) -0.0024(5) 0.0041(5) -0.0004(5)
C421 0.0146(7) 0.0113(6) 0.0165(7) -0.0010(5) 0.0032(6) -0.0013(5)
C422 0.0195(8) 0.0137(7) 0.0174(7) -0.0014(6) 0.0046(6) 0.0010(5)
C423 0.0192(8) 0.0147(7) 0.0199(8) 0.0008(6) 0.0000(6) 0.0004(6)
C424 0.0163(7) 0.0144(7) 0.0219(8) -0.0009(6) 0.0023(6) -0.0056(6)
C425 0.0180(7) 0.0166(7) 0.0181(7) -0.0024(6) 0.0065(6) -0.0025(6)
C426 0.0187(7) 0.0129(6) 0.0154(7) 0.0000(5) 0.0037(6) 0.0003(5)
C427 0.0173(8) 0.0240(8) 0.0297(9) 0.0033(6) 0.0040(7) -0.0040(7)
N51 0.0156(6) 0.0139(6) 0.0120(6) -0.0003(5) 0.0053(5) 0.0018(4)
C51 0.0150(7) 0.0138(6) 0.0134(7) -0.0020(5) 0.0032(5) -0.0002(5)
O51 0.0155(5) 0.0191(5) 0.0174(5) -0.0001(4) 0.0063(4) 0.0013(4)
C52 0.0167(7) 0.0248(8) 0.0173(7) 0.0016(6) 0.0055(6) 0.0060(6)
F51 0.0276(5) 0.0310(5) 0.0253(5) -0.0068(4) 0.0079(4) 0.0120(4)
F52 0.0644(8) 0.0391(6) 0.0141(5) -0.0164(6) 0.0072(5) -0.0021(4)
F53 0.0329(6) 0.0763(9) 0.0401(7) 0.0320(6) 0.0188(5) 0.0403(6)
O61 0.0160(5) 0.0153(5) 0.0151(5) -0.0048(4) 0.0029(4) 0.0005(4)
C61 0.0215(8) 0.0180(7) 0.0202(8) -0.0088(6) 0.0044(6) 0.0001(6)
O71 0.0263(6) 0.0155(5) 0.0287(6) -0.0006(5) 0.0170(5) -0.0021(5)
C71 0.0349(10) 0.0234(8) 0.0400(10) 0.0000(7) 0.0233(8) 0.0047(7)

loop_
_atom_type_symbol
_atom_type_description
_atom_type_scat_dispersion_real
_atom_type_scat_dispersion_imag
_atom_type_scat_source
C C 0.0033 0.0016 'International Tables Vol C Tables 4.2.6.8 and 6.1.1.4'
H H 0.0000 0.0000 'International Tables Vol C Tables 4.2.6.8 and 6.1.1.4'
N N 0.0061 0.0033 'International Tables Vol C Tables 4.2.6.8 and 6.1.1.4'
O O 0.0106 0.0060 'International Tables Vol C Tables 4.2.6.8 and 6.1.1.4'
F F 0.0171 0.0103 'International Tables Vol C Tables 4.2.6.8 and 6.1.1.4'

loop_
_geom_angle_atom_site_label_1
_geom_angle_atom_site_label_2
_geom_angle_atom_site_label_3
_geom_angle
C6 N1 C2 116.02(12)
N3 C2 N21 116.09(13)
N3 C2 N1 126.38(13)
N21 C2 N1 117.52(13)
C4 N3 C2 115.31(12)
N3 C4 C5 124.40(13)
N3 C4 N41 114.95(12)
C5 C4 N41 120.64(13)
C4 C5 C6 114.69(13)
C4 C5 N51 122.19(13)
C6 C5 N51 122.93(13)
N1 C6 O61 120.25(13)
N1 C6 C5 123.14(13)
O61 C6 C5 116.60(12)
C2 N21 H21A 120.3(12)
C2 N21 H21B 115.8(12)
H21A N21 H21B 116.3(17)
C42 N41 C47A 106.88(12)
C42 N41 C4 128.18(12)
C47A N41 C4 124.84(12)
N43 C42 N41 112.21(13)
N43 C42 C421 124.14(13)
N41 C42 C421 123.51(13)
C42 N43 C43A 105.77(12)
N43 C43A C44 129.97(14)
N43 C43A C47A 110.05(13)
C44 C43A C47A 119.96(14)
C45 C44 C43A 117.66(14)
C45 C44 H44 121.2
C43A C44 H44 121.2
C44 C45 C46 121.54(14)
C44 C45 H45 119.2
C46 C45 H45 119.2
C47 C46 C45 121.53(14)
C47 C46 H46 119.2
C45 C46 H46 119.2
C46 C47 C47A 116.23(14)
C46 C47 H47 121.9
C47A C47 H47 121.9
C47 C47A N41 131.85(13)
C47 C47A C43A 123.06(14)
N41 C47A C43A 105.09(12)
C426 C421 C422 119.08(14)
C426 C421 C42 120.89(13)
C422 C421 C42 119.97(13)
C423 C422 C421 119.89(14)
C423 C422 H422 120.1
C421 C422 H422 120.1
C422 C423 C424 121.53(14)
C422 C423 H423 119.2
C424 C423 H423 119.2
C423 C424 C425 117.97(14)
C423 C424 C427 121.38(14)
C425 C424 C427 120.64(15)
C426 C425 C424 121.30(14)
C426 C425 H425 119.4
C424 C425 H425 119.4
C425 C426 C421 120.22(14)
C425 C426 H426 119.9
C421 C426 H426 119.9
C424 C427 H42A 109.5
C424 C427 H42B 109.5
H42A C427 H42B 109.5
C424 C427 H42C 109.5
H42A C427 H42C 109.5
H42B C427 H42C 109.5
C51 N51 C5 122.48(13)
C51 N51 H51 119.1(11)
C5 N51 H51 118.2(11)
O51 C51 N51 127.84(14)
O51 C51 C52 119.95(13)
N51 C51 C52 112.18(13)
F53 C52 F52 108.28(14)
F53 C52 F51 107.84(13)
F52 C52 F51 107.02(13)
F53 C52 C51 110.98(13)
F52 C52 C51 110.43(12)
F51 C52 C51 112.12(12)
C6 O61 C61 116.67(11)
O61 C61 H61A 109.5
O61 C61 H61B 109.5
H61A C61 H61B 109.5
O61 C61 H61C 109.5
H61A C61 H61C 109.5
H61B C61 H61C 109.5
C71 O71 H71 111.5(14)
O71 C71 H71A 109.5
O71 C71 H71B 109.5
H71A C71 H71B 109.5
O71 C71 H71C 109.5
H71A C71 H71C 109.5
H71B C71 H71C 109.5

loop_
_geom_bond_atom_site_label_1
_geom_bond_atom_site_label_2
_geom_bond_distance
N1 C6 1.3198(19)
N1 C2 1.3516(19)
C2 N3 1.3423(19)
C2 N21 1.3511(19)
N3 C4 1.3331(18)
C4 C5 1.378(2)
C4 N41 1.4231(18)
C5 C6 1.416(2)
C5 N51 1.4156(18)
C6 O61 1.3357(17)
N21 H21A 0.90(2)
N21 H21B 0.86(2)
N41 C42 1.3835(18)
N41 C47A 1.3937(19)
C42 N43 1.3138(19)
C42 C421 1.472(2)
N43 C43A 1.3940(19)
C43A C44 1.396(2)
C43A C47A 1.398(2)
C44 C45 1.381(2)
C44 H44 0.9500
C45 C46 1.407(2)
C45 H45 0.9500
C46 C47 1.386(2)
C46 H46 0.9500
C47 C47A 1.389(2)
C47 H47 0.9500
C421 C426 1.398(2)
C421 C422 1.398(2)
C422 C423 1.385(2)
C422 H422 0.9500
C423 C424 1.394(2)
C423 H423 0.9500
C424 C425 1.395(2)
C424 C427 1.506(2)
C425 C426 1.383(2)
C425 H425 0.9500
C426 H426 0.9500
C427 H42A 0.9800
C427 H42B 0.9800
C427 H42C 0.9800
N51 C51 1.3431(19)
N51 H51 0.925(19)
C51 O51 1.2156(18)
C51 C52 1.546(2)
C52 F53 1.3119(19)
C52 F52 1.330(2)
C52 F51 1.3307(18)
O61 C61 1.4468(17)
C61 H61A 0.9800
C61 H61B 0.9800
C61 H61C 0.9800
O71 C71 1.418(2)
O71 H71 0.86(2)
C71 H71A 0.9800
C71 H71B 0.9800
C71 H71C 0.9800

loop_
_geom_hbond_atom_site_label_D
_geom_hbond_atom_site_label_H
_geom_hbond_atom_site_label_A
_geom_hbond_site_symmetry_A
_geom_hbond_distance_DH
_geom_hbond_distance_HA
_geom_hbond_distance_DA
_geom_hbond_angle_DHA
_geom_hbond_publ_flag
N21 H21A O51 3_666 0.896(19) 2.255(18) 2.8952(17) 128.1(15) no
N51 H51 O71 . 0.925(19) 1.788(18) 2.6944(18) 166.1(17) no
O71 H71 N43 2_556 0.86(2) 1.92(2) 2.7640(17) 169(2) no

loop_
_geom_torsion_atom_site_label_1
_geom_torsion_atom_site_label_2
_geom_torsion_atom_site_label_3
_geom_torsion_atom_site_label_4
_geom_torsion
C6 N1 C2 N3 0.4(2)
C6 N1 C2 N21 179.81(13)
N21 C2 N3 C4 178.43(13)
N1 C2 N3 C4 -2.2(2)
C2 N3 C4 C5 2.1(2)
C2 N3 C4 N41 -178.95(12)
N3 C4 C5 C6 -0.4(2)
N41 C4 C5 C6 -179.30(12)
N3 C4 C5 N51 174.74(13)
N41 C4 C5 N51 -4.2(2)
C2 N1 C6 O61 -178.40(12)
C2 N1 C6 C5 1.5(2)
C4 C5 C6 N1 -1.6(2)
N51 C5 C6 N1 -176.65(13)
C4 C5 C6 O61 178.39(12)
N51 C5 C6 O61 3.3(2)
N3 C4 N41 C42 124.55(15)
C5 C4 N41 C42 -56.5(2)
N3 C4 N41 C47A -59.54(18)
C5 C4 N41 C47A 119.46(16)
C47A N41 C42 N43 -0.87(17)
C4 N41 C42 N43 175.62(13)
C47A N41 C42 C421 174.97(13)
C4 N41 C42 C421 -8.5(2)
N41 C42 N43 C43A 0.47(16)
C421 C42 N43 C43A -175.34(13)
C42 N43 C43A C44 178.29(16)
C42 N43 C43A C47A 0.11(16)
N43 C43A C44 C45 -178.64(15)
C47A C43A C44 C45 -0.6(2)
C43A C44 C45 C46 -0.3(2)
C44 C45 C46 C47 0.4(2)
C45 C46 C47 C47A 0.4(2)
C46 C47 C47A N41 179.32(15)
C46 C47 C47A C43A -1.4(2)
C42 N41 C47A C47 -179.74(15)
C4 N41 C47A C47 3.6(2)
C42 N41 C47A C43A 0.87(15)
C4 N41 C47A C43A -175.77(13)
N43 C43A C47A C47 179.92(13)
C44 C43A C47A C47 1.5(2)
N43 C43A C47A N41 -0.62(16)
C44 C43A C47A N41 -179.02(13)
N43 C42 C421 C426 135.26(16)
N41 C42 C421 C426 -40.1(2)
N43 C42 C421 C422 -41.9(2)
N41 C42 C421 C422 142.77(15)
C426 C421 C422 C423 1.2(2)
C42 C421 C422 C423 178.42(13)
C421 C422 C423 C424 -1.6(2)
C422 C423 C424 C425 0.5(2)
C422 C423 C424 C427 -179.30(14)
C423 C424 C425 C426 0.9(2)
C427 C424 C425 C426 -179.31(14)
C424 C425 C426 C421 -1.2(2)
C422 C421 C426 C425 0.1(2)
C42 C421 C426 C425 -177.03(13)
C4 C5 N51 C51 121.97(16)
C6 C5 N51 C51 -63.29(19)
C5 N51 C51 O51 -0.1(2)
C5 N51 C51 C52 177.62(12)
O51 C51 C52 F53 -12.2(2)
N51 C51 C52 F53 169.85(14)
O51 C51 C52 F52 107.89(16)
N51 C51 C52 F52 -70.06(16)
O51 C51 C52 F51 -132.87(14)
N51 C51 C52 F51 49.18(17)
N1 C6 O61 C61 -0.51(19)
C5 C6 O61 C61 179.54(12)

_cod_database_fobs_code 2021779
